data_7233682
loop_
_publ_author_name
'Kaori Fujisawa'
'Yuki Okuda'
'Yuichi Izumi'
'Akira Nagamatsu'
'Yuki Rokusha'
'Yusuke Sadaike'
'Osamu Tsutsumi'

_publ_section_title
;
 Reversible thermal-mode control of luminescence from liquid-crystalline
 gold(I) complexes
;
_journal_name_full 'Journal of Materials Chemistry C'
_journal_page_first 3549
_journal_page_last 3555
_journal_paper_doi 10.1039/C3TC31973C
_journal_volume 2
_journal_year 2014
_chemical_formula_moiety 'C14 H19 Au Cl N O'
_chemical_formula_sum 'C14 H19 Au Cl N O'
_chemical_formula_weight 449.73
_space_group_IT_number 2
_space_group_name_Hall '-P 1'
_space_group_name_H-M_alt 'P -1'
_symmetry_cell_setting triclinic
_symmetry_Int_Tables_number 2
_symmetry_space_group_name_Hall '-P 1'
_symmetry_space_group_name_H-M 'P -1'
_atom_sites_solution_hydrogens geom
_atom_sites_solution_primary direct
_atom_sites_solution_secondary difmap
_cell_angle_alpha 83.909(8)
_cell_angle_beta 81.684(8)
_cell_angle_gamma 75.894(6)
_cell_formula_units_Z 4
_cell_length_a 7.3185(15)
_cell_length_b 10.594(2)
_cell_length_c 20.763(5)
_cell_measurement_reflns_used 4459
_cell_measurement_temperature 296
_cell_measurement_theta_max 27.50
_cell_measurement_theta_min 3.10
_cell_volume 1540.6(6)
_computing_cell_refinement 'CrystalClear-SM Expert 2.0 r4'
_computing_data_collection 'CrystalClear-SM Expert 2.0 r4 (Rigaku, 2009)'
_computing_data_reduction 'CrystalClear-SM Expert 2.0 r4'
_computing_molecular_graphics 'CrystalStructure 4.0'
_computing_publication_material 'CrystalStructure 4.0 (Rigaku, 2011)'
_computing_structure_refinement 'SHELXL97 (Sheldrick, 2008)'
_computing_structure_solution 'Il Milione (Burla, et al., 2007)'
_diffrn_ambient_temperature 296
_diffrn_detector_area_resol_mean 7.111
_diffrn_measured_fraction_theta_full 0.996
_diffrn_measured_fraction_theta_max 0.996
_diffrn_measurement_device_type 'Rigaku Saturn724'
_diffrn_measurement_method \w
_diffrn_radiation_type 'Mo K\a'
_diffrn_radiation_wavelength 0.71075
_diffrn_reflns_av_R_equivalents 0.0672
_diffrn_reflns_limit_h_max 9
_diffrn_reflns_limit_h_min -9
_diffrn_reflns_limit_k_max 13
_diffrn_reflns_limit_k_min -13
_diffrn_reflns_limit_l_max 26
_diffrn_reflns_limit_l_min -26
_diffrn_reflns_number 24730
_diffrn_reflns_theta_full 27.47
_diffrn_reflns_theta_max 27.47
_diffrn_reflns_theta_min 3.10
_diffrn_standards_interval_count .
_diffrn_standards_number 0
_exptl_absorpt_coefficient_mu 9.744
_exptl_absorpt_correction_T_max 0.282
_exptl_absorpt_correction_T_min 0.173
_exptl_absorpt_correction_type multi-scan
_exptl_absorpt_process_details 'REQAB (Rigaku, 1998)'
_exptl_crystal_colour colorless
_exptl_crystal_density_diffrn 1.939
_exptl_crystal_density_method 'not measured'
_exptl_crystal_description prism
_exptl_crystal_F_000 856.00
_exptl_crystal_size_max 0.250
_exptl_crystal_size_mid 0.130
_exptl_crystal_size_min 0.130
_refine_diff_density_max 1.19
_refine_diff_density_min -1.03
_refine_ls_extinction_coef 0.00057(7)
_refine_ls_extinction_method SHELXL
_refine_ls_goodness_of_fit_ref 0.742
_refine_ls_hydrogen_treatment constr
_refine_ls_number_parameters 328
_refine_ls_number_reflns 7045
_refine_ls_number_restraints 118
_refine_ls_R_factor_gt 0.0309
_refine_ls_shift/su_max 0.003
_refine_ls_structure_factor_coef Fsqd
_refine_ls_weighting_details 'w = 1/[\s^2^(Fo^2^)+(0.0132P)^2^+0.0000P] where P=(Fo^2^+2Fc^2^)/3'
_refine_ls_weighting_scheme calc
_refine_ls_wR_factor_ref 0.0580
_reflns_number_gt 4208
_reflns_number_total 7045
_reflns_threshold_expression F^2^>2.0\s(F^2^)
_cod_data_source_file 1000003.cif
_cod_data_source_block PCOD1000003
_cod_database_code 7233682

loop_
_symmetry_equiv_pos_site_id
_symmetry_equiv_pos_as_xyz
1 +X,+Y,+Z
2 -X,-Y,-Z

loop_
_atom_site_label
_atom_site_type_symbol
_atom_site_fract_x
_atom_site_fract_y
_atom_site_fract_z
_atom_site_U_iso_or_equiv
_atom_site_adp_type
_atom_site_occupancy
_atom_site_symmetry_multiplicity
_atom_site_calc_flag
_atom_site_refinement_flags
_atom_site_disorder_assembly
_atom_site_disorder_group
Au1 Au -0.27628(3) 1.029372(18) 0.512466(11) 0.05251(9) Uani 1 2 d . . .
Au2 Au 0.11376(3) 0.732335(18) 0.574986(11) 0.05339(8) Uani 1 2 d . . .
Cl1 Cl -0.42061(19) 1.16044(13) 0.59291(7) 0.0654(4) Uani 1 2 d . . .
Cl2 Cl -0.00915(19) 0.85629(13) 0.65980(7) 0.0663(4) Uani 1 2 d . . .
O1 O 0.1550(5) 0.5182(3) 0.20477(17) 0.0609(10) Uani 1 2 d . . .
O2 O 0.5766(4) 0.2220(3) 0.26803(16) 0.0552(9) Uani 1 2 d . . .
N1 N -0.1031(5) 0.8428(4) 0.4055(2) 0.0485(11) Uani 1 2 d . . .
N2 N 0.2843(6) 0.5437(4) 0.4670(2) 0.0545(12) Uani 1 2 d . . .
C1 C -0.1618(7) 0.9128(5) 0.4440(3) 0.0513(14) Uani 1 2 d . . .
C2 C -0.0378(7) 0.7594(5) 0.3547(3) 0.0470(13) Uani 1 2 d . . .
C3 C 0.0761(6) 0.7950(4) 0.3007(3) 0.0513(14) Uani 1 2 d . . .
C4 C 0.1356(6) 0.7113(5) 0.2516(3) 0.0549(15) Uani 1 2 d . . .
C5 C 0.0853(7) 0.5920(4) 0.2557(3) 0.0460(13) Uani 1 2 d . . .
C6 C -0.0268(7) 0.5575(5) 0.3113(3) 0.0586(16) Uani 1 2 d . . .
C7 C -0.0923(7) 0.6434(5) 0.3605(3) 0.0535(14) Uani 1 2 d . . .
C8 C 0.1119(7) 0.3919(4) 0.2098(3) 0.0595(15) Uani 1 2 d . . .
C9 C 0.2053(7) 0.3245(5) 0.1491(3) 0.0644(16) Uani 1 2 d . . .
C10 C 0.1496(7) 0.1936(5) 0.1495(3) 0.0675(17) Uani 1 2 d . . .
C11 C 0.2352(7) 0.1212(5) 0.0902(3) 0.0689(17) Uani 1 2 d . . .
C12 C 0.1825(7) -0.0086(5) 0.0895(3) 0.0684(17) Uani 1 2 d . . .
C13 C 0.2742(8) -0.0805(5) 0.0306(3) 0.086(2) Uani 1 2 d . . .
C14 C 0.2215(9) -0.2091(6) 0.0279(3) 0.121(3) Uani 1 2 d . . .
C15 C 0.2218(7) 0.6150(5) 0.5061(3) 0.0569(15) Uani 1 2 d . . .
C16 C 0.3639(7) 0.4597(5) 0.4170(3) 0.0509(13) Uani 1 2 d . . .
C17 C 0.4477(7) 0.5140(5) 0.3584(3) 0.0558(14) Uani 1 2 d . . .
C18 C 0.5135(6) 0.4264(5) 0.3109(3) 0.0547(14) Uani 1 2 d . . .
C19 C 0.5054(6) 0.2937(5) 0.3211(3) 0.0469(13) Uani 1 2 d . . .
C20 C 0.4279(6) 0.2465(5) 0.3815(3) 0.0525(14) Uani 1 2 d . . .
C21 C 0.3493(6) 0.3315(4) 0.4319(3) 0.0428(12) Uani 1 2 d . . .
C22 C 0.5708(7) 0.0854(4) 0.2765(3) 0.0548(14) Uani 1 2 d . . .
C23 C 0.6572(7) 0.0252(5) 0.2141(2) 0.0571(15) Uani 1 2 d . . .
C24 C 0.6244(7) -0.1120(5) 0.2144(3) 0.0609(15) Uani 1 2 d . . .
C25 C 0.7127(7) -0.1792(5) 0.1529(3) 0.0615(15) Uani 1 2 d . . .
C26 C 0.6699(7) -0.3115(5) 0.1501(3) 0.0683(16) Uani 1 2 d . . .
C27 C 0.7596(9) -0.3802(5) 0.0901(3) 0.089(2) Uani 1 2 d . . .
C28 C 0.7024(9) -0.5056(6) 0.0853(4) 0.141(3) Uani 1 2 d . . .
H3 H 0.11226 0.87393 0.29747 0.0615 Uiso 1 2 calc R . .
H4 H 0.21153 0.73508 0.2147 0.0659 Uiso 1 2 calc R . .
H6 H -0.05843 0.47692 0.31576 0.0704 Uiso 1 2 calc R . .
H7 H -0.17211 0.62208 0.39699 0.0642 Uiso 1 2 calc R . .
H8A H -0.02437 0.40128 0.21389 0.0714 Uiso 1 2 calc R . .
H8B H 0.15907 0.34076 0.24804 0.0714 Uiso 1 2 calc R . .
H9A H 0.34214 0.3094 0.14703 0.0773 Uiso 1 2 calc R . .
H9B H 0.1664 0.37972 0.11085 0.0773 Uiso 1 2 calc R . .
H10A H 0.18929 0.13924 0.18794 0.0809 Uiso 1 2 calc R . .
H10B H 0.01247 0.20969 0.1527 0.0809 Uiso 1 2 calc R . .
H11A H 0.37226 0.10575 0.08708 0.0827 Uiso 1 2 calc R . .
H11B H 0.19544 0.17598 0.05191 0.0827 Uiso 1 2 calc R . .
H12A H 0.2192 -0.06292 0.12827 0.0821 Uiso 1 2 calc R . .
H12B H 0.04573 0.00672 0.09118 0.0821 Uiso 1 2 calc R . .
H13A H 0.41086 -0.09673 0.02943 0.1031 Uiso 1 2 calc R . .
H13B H 0.23942 -0.02508 -0.00809 0.1031 Uiso 1 2 calc R . .
H14A H 0.0884 -0.19347 0.02433 0.1450 Uiso 1 2 calc R . .
H14B H 0.24936 -0.26329 0.06699 0.1450 Uiso 1 2 calc R . .
H14C H 0.29331 -0.25216 -0.0093 0.1450 Uiso 1 2 calc R . .
H17 H 0.45766 0.60039 0.35238 0.0669 Uiso 1 2 calc R . .
H18 H 0.56554 0.45614 0.27025 0.0657 Uiso 1 2 calc R . .
H20 H 0.42781 0.15843 0.38886 0.0630 Uiso 1 2 calc R . .
H21 H 0.29209 0.30333 0.47197 0.0513 Uiso 1 2 calc R . .
H22A H 0.44057 0.07698 0.28704 0.0657 Uiso 1 2 calc R . .
H22B H 0.64142 0.04188 0.31189 0.0657 Uiso 1 2 calc R . .
H23A H 0.7925 0.02072 0.20787 0.0685 Uiso 1 2 calc R . .
H23B H 0.60197 0.07951 0.17794 0.0685 Uiso 1 2 calc R . .
H24A H 0.67652 -0.16481 0.25143 0.0731 Uiso 1 2 calc R . .
H24B H 0.48888 -0.10644 0.22 0.0731 Uiso 1 2 calc R . .
H25A H 0.84924 -0.19011 0.14896 0.0738 Uiso 1 2 calc R . .
H25B H 0.66776 -0.12304 0.11559 0.0738 Uiso 1 2 calc R . .
H26A H 0.71235 -0.36683 0.18793 0.0820 Uiso 1 2 calc R . .
H26B H 0.53342 -0.3001 0.15319 0.0820 Uiso 1 2 calc R . .
H27A H 0.89648 -0.39883 0.08899 0.1069 Uiso 1 2 calc R . .
H27B H 0.72625 -0.32206 0.05208 0.1069 Uiso 1 2 calc R . .
H28A H 0.56729 -0.48825 0.08567 0.1686 Uiso 1 2 calc R . .
H28B H 0.73926 -0.56535 0.12185 0.1686 Uiso 1 2 calc R . .
H28C H 0.76419 -0.54331 0.04553 0.1686 Uiso 1 2 calc R . .

loop_
_atom_site_aniso_label
_atom_site_aniso_U_11
_atom_site_aniso_U_22
_atom_site_aniso_U_33
_atom_site_aniso_U_12
_atom_site_aniso_U_13
_atom_site_aniso_U_23
Au1 0.06182(16) 0.04471(14) 0.05496(16) -0.02210(11) -0.00381(12) -0.00318(11)
Au2 0.05752(15) 0.04547(14) 0.05778(17) -0.01588(11) -0.00639(12) 0.00172(11)
Cl1 0.0749(10) 0.0562(9) 0.0684(11) -0.0256(7) 0.0061(8) -0.0155(8)
Cl2 0.0750(10) 0.0573(9) 0.0662(11) -0.0210(8) 0.0055(8) -0.0090(8)
O1 0.079(3) 0.042(2) 0.062(3) -0.0222(19) 0.006(2) -0.0085(19)
O2 0.073(2) 0.040(2) 0.052(2) -0.0187(18) -0.000(2) 0.0006(17)
N1 0.050(3) 0.044(3) 0.052(3) -0.015(2) -0.003(2) -0.005(2)
N2 0.052(3) 0.054(3) 0.061(3) -0.017(2) -0.012(2) -0.001(2)
C1 0.051(3) 0.043(3) 0.062(4) -0.022(3) -0.005(3) 0.007(3)
C2 0.046(3) 0.045(3) 0.049(4) -0.010(3) -0.007(3) 0.001(3)
C3 0.054(3) 0.038(3) 0.064(4) -0.022(3) 0.001(3) -0.004(3)
C4 0.054(3) 0.048(3) 0.064(4) -0.028(3) 0.007(3) 0.007(3)
C5 0.048(3) 0.036(3) 0.054(4) -0.011(2) -0.008(3) 0.001(3)
C6 0.073(4) 0.048(3) 0.064(4) -0.041(3) 0.002(3) 0.000(3)
C7 0.057(3) 0.044(3) 0.060(4) -0.017(3) -0.005(3) 0.005(3)
C8 0.073(4) 0.044(3) 0.060(4) -0.013(3) 0.000(3) -0.008(3)
C9 0.076(4) 0.049(3) 0.066(4) -0.015(3) 0.004(3) -0.011(3)
C10 0.081(4) 0.052(4) 0.069(4) -0.017(3) 0.003(3) -0.014(3)
C11 0.088(4) 0.062(4) 0.061(4) -0.023(3) -0.005(3) -0.015(3)
C12 0.090(4) 0.057(4) 0.065(4) -0.027(3) -0.009(4) -0.010(3)
C13 0.105(5) 0.077(4) 0.081(5) -0.037(4) 0.016(4) -0.029(4)
C14 0.147(6) 0.091(5) 0.133(7) -0.035(5) 0.002(6) -0.055(5)
C15 0.065(4) 0.048(3) 0.060(4) -0.023(3) -0.007(3) 0.006(3)
C16 0.045(3) 0.043(3) 0.066(4) -0.006(3) -0.018(3) -0.009(3)
C17 0.051(3) 0.047(3) 0.054(4) 0.011(3) -0.006(3) 0.011(3)
C18 0.054(3) 0.054(3) 0.059(4) -0.026(3) -0.004(3) 0.010(3)
C19 0.041(3) 0.042(3) 0.057(3) -0.006(2) -0.011(3) -0.001(3)
C20 0.052(3) 0.047(3) 0.061(4) -0.022(3) -0.003(3) 0.002(3)
C21 0.044(3) 0.026(2) 0.064(4) -0.018(2) -0.014(3) 0.005(2)
C22 0.061(3) 0.044(3) 0.061(4) -0.018(3) -0.005(3) -0.003(3)
C23 0.067(4) 0.050(3) 0.050(4) -0.011(3) 0.004(3) -0.008(3)
C24 0.062(3) 0.054(3) 0.068(4) -0.018(3) -0.003(3) -0.007(3)
C25 0.075(4) 0.047(3) 0.059(4) -0.008(3) -0.006(3) -0.004(3)
C26 0.081(4) 0.056(4) 0.068(4) -0.017(3) -0.007(3) -0.008(3)
C27 0.121(5) 0.061(4) 0.083(5) -0.014(4) -0.009(4) -0.018(4)
C28 0.168(7) 0.088(5) 0.178(9) -0.023(5) -0.032(7) -0.065(6)

loop_
_atom_type_symbol
_atom_type_description
_atom_type_scat_dispersion_real
_atom_type_scat_dispersion_imag
_atom_type_scat_source
H H 0.0000 0.0000
;
International Tables for Crystallography
(1992, Vol. C, Table 6.1.1.4)
;
N N 0.0061 0.0033
;
International Tables for Crystallography
(1992, Vol. C, Tables 4.2.6.8 and 6.1.1.4)
;
O O 0.0106 0.0060
;
International Tables for Crystallography
(1992, Vol. C, Tables 4.2.6.8 and 6.1.1.4)
;
Au Au -2.0133 8.8022
;
International Tables for Crystallography
(1992, Vol. C, Tables 4.2.6.8 and 6.1.1.4)
;
C C 0.0033 0.0016
;
International Tables for Crystallography
(1992, Vol. C, Tables 4.2.6.8 and 6.1.1.4)
;
Cl Cl 0.1484 0.1585
;
International Tables for Crystallography
(1992, Vol. C, Tables 4.2.6.8 and 6.1.1.4)
;

loop_
_geom_angle_atom_site_label_1
_geom_angle_atom_site_label_2
_geom_angle_atom_site_label_3
_geom_angle
_geom_angle_publ_flag
_geom_angle_site_symmetry_1
_geom_angle_site_symmetry_2
_geom_angle_site_symmetry_3
Cl1 Au1 C1 177.38(17) yes . . .
Cl2 Au2 C15 176.09(16) yes . . .
C5 O1 C8 116.6(4) yes . . .
C19 O2 C22 116.4(4) yes . . .
C1 N1 C2 176.4(5) yes . . .
C15 N2 C16 177.7(5) yes . . .
Au1 C1 N1 176.6(5) yes . . .
N1 C2 C3 120.2(5) yes . . .
N1 C2 C7 118.1(4) yes . . .
C3 C2 C7 121.7(5) yes . . .
C2 C3 C4 118.5(5) yes . . .
C3 C4 C5 121.9(5) yes . . .
O1 C5 C4 116.0(4) yes . . .
O1 C5 C6 125.6(5) yes . . .
C4 C5 C6 118.3(5) yes . . .
C5 C6 C7 120.2(5) yes . . .
C2 C7 C6 119.3(5) yes . . .
O1 C8 C9 108.3(4) yes . . .
C8 C9 C10 110.3(4) yes . . .
C9 C10 C11 113.5(4) yes . . .
C10 C11 C12 114.5(4) yes . . .
C11 C12 C13 113.4(4) yes . . .
C12 C13 C14 114.6(5) yes . . .
Au2 C15 N2 178.2(5) yes . . .
N2 C16 C17 117.4(4) yes . . .
N2 C16 C21 114.8(5) yes . . .
C17 C16 C21 127.8(5) yes . . .
C16 C17 C18 113.5(5) yes . . .
C17 C18 C19 123.1(5) yes . . .
O2 C19 C18 114.7(4) yes . . .
O2 C19 C20 125.6(5) yes . . .
C18 C19 C20 119.7(5) yes . . .
C19 C20 C21 120.7(5) yes . . .
C16 C21 C20 115.1(4) yes . . .
O2 C22 C23 107.8(4) yes . . .
C22 C23 C24 111.2(4) yes . . .
C23 C24 C25 113.7(4) yes . . .
C24 C25 C26 114.4(4) yes . . .
C25 C26 C27 115.0(4) yes . . .
C26 C27 C28 114.3(5) yes . . .
C2 C3 H3 120.735 no . . .
C4 C3 H3 120.755 no . . .
C3 C4 H4 119.073 no . . .
C5 C4 H4 119.067 no . . .
C5 C6 H6 119.888 no . . .
C7 C6 H6 119.876 no . . .
C2 C7 H7 120.341 no . . .
C6 C7 H7 120.342 no . . .
O1 C8 H8A 110.035 no . . .
O1 C8 H8B 110.029 no . . .
C9 C8 H8A 110.032 no . . .
C9 C8 H8B 110.034 no . . .
H8A C8 H8B 108.382 no . . .
C8 C9 H9A 109.605 no . . .
C8 C9 H9B 109.599 no . . .
C10 C9 H9A 109.608 no . . .
C10 C9 H9B 109.603 no . . .
H9A C9 H9B 108.127 no . . .
C9 C10 H10A 108.862 no . . .
C9 C10 H10B 108.867 no . . .
C11 C10 H10A 108.871 no . . .
C11 C10 H10B 108.872 no . . .
H10A C10 H10B 107.704 no . . .
C10 C11 H11A 108.622 no . . .
C10 C11 H11B 108.624 no . . .
C12 C11 H11A 108.627 no . . .
C12 C11 H11B 108.636 no . . .
H11A C11 H11B 107.588 no . . .
C11 C12 H12A 108.903 no . . .
C11 C12 H12B 108.901 no . . .
C13 C12 H12A 108.897 no . . .
C13 C12 H12B 108.892 no . . .
H12A C12 H12B 107.730 no . . .
C12 C13 H13A 108.619 no . . .
C12 C13 H13B 108.617 no . . .
C14 C13 H13A 108.625 no . . .
C14 C13 H13B 108.621 no . . .
H13A C13 H13B 107.578 no . . .
C13 C14 H14A 109.474 no . . .
C13 C14 H14B 109.470 no . . .
C13 C14 H14C 109.466 no . . .
H14A C14 H14B 109.468 no . . .
H14A C14 H14C 109.474 no . . .
H14B C14 H14C 109.475 no . . .
C16 C17 H17 123.241 no . . .
C18 C17 H17 123.228 no . . .
C17 C18 H18 118.455 no . . .
C19 C18 H18 118.462 no . . .
C19 C20 H20 119.648 no . . .
C21 C20 H20 119.647 no . . .
C16 C21 H21 122.462 no . . .
C20 C21 H21 122.449 no . . .
O2 C22 H22A 110.145 no . . .
O2 C22 H22B 110.139 no . . .
C23 C22 H22A 110.137 no . . .
C23 C22 H22B 110.140 no . . .
H22A C22 H22B 108.456 no . . .
C22 C23 H23A 109.383 no . . .
C22 C23 H23B 109.388 no . . .
C24 C23 H23A 109.387 no . . .
C24 C23 H23B 109.377 no . . .
H23A C23 H23B 108.005 no . . .
C23 C24 H24A 108.826 no . . .
C23 C24 H24B 108.829 no . . .
C25 C24 H24A 108.829 no . . .
C25 C24 H24B 108.834 no . . .
H24A C24 H24B 107.692 no . . .
C24 C25 H25A 108.652 no . . .
C24 C25 H25B 108.646 no . . .
C26 C25 H25A 108.649 no . . .
C26 C25 H25B 108.649 no . . .
H25A C25 H25B 107.590 no . . .
C25 C26 H26A 108.515 no . . .
C25 C26 H26B 108.519 no . . .
C27 C26 H26A 108.533 no . . .
C27 C26 H26B 108.533 no . . .
H26A C26 H26B 107.522 no . . .
C26 C27 H27A 108.678 no . . .
C26 C27 H27B 108.674 no . . .
C28 C27 H27A 108.684 no . . .
C28 C27 H27B 108.678 no . . .
H27A C27 H27B 107.607 no . . .
C27 C28 H28A 109.476 no . . .
C27 C28 H28B 109.464 no . . .
C27 C28 H28C 109.474 no . . .
H28A C28 H28B 109.468 no . . .
H28A C28 H28C 109.474 no . . .
H28B C28 H28C 109.471 no . . .

loop_
_geom_bond_atom_site_label_1
_geom_bond_atom_site_label_2
_geom_bond_distance
_geom_bond_publ_flag
_geom_bond_site_symmetry_1
_geom_bond_site_symmetry_2
Au1 Cl1 2.2584(14) yes . .
Au1 C1 1.943(5) yes . .
Au2 Cl2 2.2564(15) yes . .
Au2 C15 1.947(5) yes . .
O1 C5 1.346(6) yes . .
O1 C8 1.438(6) yes . .
O2 C19 1.371(6) yes . .
O2 C22 1.449(6) yes . .
N1 C1 1.115(7) yes . .
N1 C2 1.403(7) yes . .
N2 C15 1.136(7) yes . .
N2 C16 1.407(7) yes . .
C2 C3 1.373(7) yes . .
C2 C7 1.370(7) yes . .
C3 C4 1.375(7) yes . .
C4 C5 1.391(7) yes . .
C5 C6 1.386(7) yes . .
C6 C7 1.395(7) yes . .
C8 C9 1.506(7) yes . .
C9 C10 1.536(8) yes . .
C10 C11 1.497(7) yes . .
C11 C12 1.518(8) yes . .
C12 C13 1.495(8) yes . .
C13 C14 1.512(9) yes . .
C16 C17 1.412(7) yes . .
C16 C21 1.387(7) yes . .
C17 C18 1.379(7) yes . .
C18 C19 1.414(7) yes . .
C19 C20 1.395(7) yes . .
C20 C21 1.416(7) yes . .
C22 C23 1.493(7) yes . .
C23 C24 1.528(7) yes . .
C24 C25 1.512(7) yes . .
C25 C26 1.517(8) yes . .
C26 C27 1.496(8) yes . .
C27 C28 1.503(9) yes . .
C3 H3 0.930 no . .
C4 H4 0.930 no . .
C6 H6 0.930 no . .
C7 H7 0.930 no . .
C8 H8A 0.970 no . .
C8 H8B 0.970 no . .
C9 H9A 0.970 no . .
C9 H9B 0.970 no . .
C10 H10A 0.970 no . .
C10 H10B 0.970 no . .
C11 H11A 0.970 no . .
C11 H11B 0.970 no . .
C12 H12A 0.970 no . .
C12 H12B 0.970 no . .
C13 H13A 0.970 no . .
C13 H13B 0.970 no . .
C14 H14A 0.960 no . .
C14 H14B 0.960 no . .
C14 H14C 0.960 no . .
C17 H17 0.930 no . .
C18 H18 0.930 no . .
C20 H20 0.930 no . .
C21 H21 0.930 no . .
C22 H22A 0.970 no . .
C22 H22B 0.970 no . .
C23 H23A 0.970 no . .
C23 H23B 0.970 no . .
C24 H24A 0.970 no . .
C24 H24B 0.970 no . .
C25 H25A 0.970 no . .
C25 H25B 0.970 no . .
C26 H26A 0.970 no . .
C26 H26B 0.970 no . .
C27 H27A 0.970 no . .
C27 H27B 0.970 no . .
C28 H28A 0.960 no . .
C28 H28B 0.960 no . .
C28 H28C 0.960 no . .

loop_
_geom_contact_atom_site_label_1
_geom_contact_atom_site_label_2
_geom_contact_distance
_geom_contact_publ_flag
_geom_contact_site_symmetry_1
_geom_contact_site_symmetry_2
C1 C3 3.415(7) no . .
C1 C7 3.390(7) no . .
C2 C5 2.765(7) no . .
C3 C6 2.775(7) no . .
C4 C7 2.749(7) no . .
C6 C8 2.802(7) no . .
C15 C17 3.413(7) no . .
C15 C21 3.386(7) no . .
C16 C19 2.718(8) no . .
C17 C20 2.858(7) no . .
C18 C21 2.819(7) no . .
C20 C22 2.832(7) no . .
Au1 Au1 3.5959(7) no . 2_476
Au1 Au2 3.3092(6) no . 2_576
Au2 Au1 3.3092(6) no . 2_576
Cl1 N1 3.490(4) no . 2_476
Cl1 N2 3.564(5) no . 2_576
Cl1 C1 3.534(6) no . 2_476
Cl1 C15 3.433(6) no . 2_576
Cl2 O2 3.575(4) no . 2_666
Cl2 N1 3.565(4) no . 2_576
Cl2 C1 3.433(5) no . 2_576
O1 C18 3.557(6) no . .
O2 Cl2 3.575(4) no . 2_666
N1 Cl1 3.490(4) no . 2_476
N1 Cl2 3.565(4) no . 2_576
N2 Cl1 3.564(5) no . 2_576
N2 N2 3.501(6) no . 2_666
C1 Cl1 3.534(6) no . 2_476
C1 Cl2 3.433(5) no . 2_576
C4 C17 3.557(7) no . .
C5 C17 3.530(7) no . .
C5 C18 3.485(7) no . .
C15 Cl1 3.433(6) no . 2_576
C15 C16 3.512(8) no . 2_666
C16 C15 3.512(8) no . 2_666
C17 C4 3.557(7) no . .
C17 C5 3.530(7) no . .
C18 O1 3.557(6) no . .
C18 C5 3.485(7) no . .
O1 H4 2.4663 no . .
O1 H6 2.6493 no . .
O1 H9A 2.6109 no . .
O1 H9B 2.5419 no . .
O2 H18 2.4673 no . .
O2 H20 2.6725 no . .
O2 H23A 2.6371 no . .
O2 H23B 2.4847 no . .
N1 H3 2.5874 no . .
N1 H7 2.5384 no . .
N2 H17 2.6126 no . .
N2 H21 2.5252 no . .
C1 H3 3.3973 no . .
C1 H7 3.3484 no . .
C2 H4 3.1998 no . .
C2 H6 3.2246 no . .
C3 H7 3.2319 no . .
C4 H6 3.2284 no . .
C5 H3 3.2563 no . .
C5 H7 3.2508 no . .
C5 H8A 2.6153 no . .
C5 H8B 2.6005 no . .
C6 H4 3.2230 no . .
C6 H8A 2.7412 no . .
C6 H8B 2.7291 no . .
C7 H3 3.2339 no . .
C8 H6 2.5079 no . .
C8 H10A 2.6710 no . .
C8 H10B 2.6606 no . .
C9 H11A 2.7052 no . .
C9 H11B 2.7064 no . .
C10 H8A 2.6482 no . .
C10 H8B 2.7182 no . .
C10 H12A 2.7123 no . .
C10 H12B 2.7342 no . .
C11 H9A 2.7397 no . .
C11 H9B 2.7298 no . .
C11 H13A 2.6980 no . .
C11 H13B 2.6831 no . .
C12 H10A 2.7170 no . .
C12 H10B 2.7182 no . .
C12 H14A 2.7619 no . .
C12 H14B 2.7009 no . .
C12 H14C 3.3382 no . .
C13 H11A 2.6850 no . .
C13 H11B 2.7073 no . .
C14 H12A 2.7207 no . .
C14 H12B 2.7060 no . .
C15 H17 3.4008 no . .
C15 H21 3.3510 no . .
C16 H18 3.1868 no . .
C16 H20 3.2143 no . .
C17 H21 3.3443 no . .
C18 H20 3.2673 no . .
C19 H17 3.3061 no . .
C19 H21 3.2927 no . .
C19 H22A 2.6396 no . .
C19 H22B 2.6274 no . .
C20 H18 3.2576 no . .
C20 H22A 2.7747 no . .
C20 H22B 2.7558 no . .
C21 H17 3.3458 no . .
C22 H20 2.5332 no . .
C22 H24A 2.6593 no . .
C22 H24B 2.6776 no . .
C23 H25A 2.7475 no . .
C23 H25B 2.6892 no . .
C24 H22A 2.6146 no . .
C24 H22B 2.7650 no . .
C24 H26A 2.7149 no . .
C24 H26B 2.7309 no . .
C25 H23A 2.7278 no . .
C25 H23B 2.7455 no . .
C25 H27A 2.7559 no . .
C25 H27B 2.6865 no . .
C26 H24A 2.7571 no . .
C26 H24B 2.6998 no . .
C26 H28A 2.7147 no . .
C26 H28B 2.7238 no . .
C26 H28C 3.3310 no . .
C27 H25A 2.7167 no . .
C27 H25B 2.7326 no . .
C28 H26A 2.7321 no . .
C28 H26B 2.6624 no . .
H3 H4 2.3020 no . .
H6 H7 2.3286 no . .
H6 H8A 2.2995 no . .
H6 H8B 2.2925 no . .
H8A H9A 2.8296 no . .
H8A H9B 2.3797 no . .
H8A H10A 2.8982 no . .
H8A H10B 2.4470 no . .
H8B H9A 2.3285 no . .
H8B H9B 2.8292 no . .
H8B H10A 2.5336 no . .
H8B H10B 2.9869 no . .
H9A H10A 2.3676 no . .
H9A H10B 2.8433 no . .
H9A H11A 2.5517 no . .
H9A H11B 2.9994 no . .
H9B H10A 2.8434 no . .
H9B H10B 2.3754 no . .
H9B H11A 2.9824 no . .
H9B H11B 2.5423 no . .
H10A H11A 2.3280 no . .
H10A H11B 2.8052 no . .
H10A H12A 2.5349 no . .
H10A H12B 3.0065 no . .
H10B H11A 2.8053 no . .
H10B H11B 2.3270 no . .
H10B H12A 2.9742 no . .
H10B H12B 2.5597 no . .
H11A H12A 2.3566 no . .
H11A H12B 2.8219 no . .
H11A H13A 2.5031 no . .
H11A H13B 2.9265 no . .
H11B H12A 2.8219 no . .
H11B H12B 2.3387 no . .
H11B H13A 2.9839 no . .
H11B H13B 2.5111 no . .
H12A H13A 2.3207 no . .
H12A H13B 2.8045 no . .
H12A H14A 3.0599 no . .
H12A H14B 2.5371 no . .
H12A H14C 3.5650 no . .
H12B H13A 2.8045 no . .
H12B H13B 2.3325 no . .
H12B H14A 2.5881 no . .
H12B H14B 2.9438 no . .
H12B H14C 3.5855 no . .
H13A H14A 2.8116 no . .
H13A H14B 2.3615 no . .
H13A H14C 2.2956 no . .
H13B H14A 2.3126 no . .
H13B H14B 2.8129 no . .
H13B H14C 2.3433 no . .
H17 H18 2.3328 no . .
H20 H21 2.3757 no . .
H20 H22A 2.3481 no . .
H20 H22B 2.2973 no . .
H22A H23A 2.8153 no . .
H22A H23B 2.3991 no . .
H22A H24A 2.8225 no . .
H22A H24B 2.4362 no . .
H22B H23A 2.2866 no . .
H22B H23B 2.8139 no . .
H22B H24A 2.5792 no . .
H22B H24B 3.0762 no . .
H23A H24A 2.3697 no . .
H23A H24B 2.8356 no . .
H23A H25A 2.5764 no . .
H23A H25B 2.9372 no . .
H23B H24A 2.8354 no . .
H23B H24B 2.3556 no . .
H23B H25A 3.0538 no . .
H23B H25B 2.5334 no . .
H24A H25A 2.3182 no . .
H24A H25B 2.8158 no . .
H24A H26A 2.5715 no . .
H24A H26B 3.0466 no . .
H24B H25A 2.8159 no . .
H24B H25B 2.3648 no . .
H24B H26A 2.9332 no . .
H24B H26B 2.5272 no . .
H25A H26A 2.3498 no . .
H25A H26B 2.8178 no . .
H25A H27A 2.5781 no . .
H25A H27B 2.9230 no . .
H25B H26A 2.8179 no . .
H25B H26B 2.3368 no . .
H25B H27A 3.0552 no . .
H25B H27B 2.5208 no . .
H26A H27A 2.2968 no . .
H26A H27B 2.8014 no . .
H26A H28A 3.0310 no . .
H26A H28B 2.5839 no . .
H26A H28C 3.5894 no . .
H26B H27A 2.8013 no . .
H26B H27B 2.3536 no . .
H26B H28A 2.5003 no . .
H26B H28B 2.9377 no . .
H26B H28C 3.5351 no . .
H27A H28A 2.8072 no . .
H27A H28B 2.3256 no . .
H27A H28C 2.3157 no . .
H27B H28A 2.3329 no . .
H27B H28B 2.8069 no . .
H27B H28C 2.3085 no . .
Au1 H20 3.5448 no . 1_465
Au1 H20 2.9898 no . 2_566
Au1 H21 3.5337 no . 2_566
Au2 H6 3.0543 no . 2_566
Au2 H21 3.3732 no . 2_566
Cl1 H3 3.3637 no . 2_576
Cl1 H7 3.2880 no . 2_476
Cl1 H17 2.8232 no . 2_576
Cl1 H20 3.3715 no . 2_566
Cl1 H21 3.4910 no . 1_465
Cl1 H22A 3.3621 no . 2_566
Cl1 H22B 3.3133 no . 2_566
Cl1 H24A 3.4920 no . 2_566
Cl2 H3 2.9695 no . 2_576
Cl2 H6 3.4358 no . 2_566
Cl2 H8A 3.5672 no . 2_566
Cl2 H8B 2.9807 no . 2_566
Cl2 H10A 3.2450 no . 2_566
Cl2 H20 3.4051 no . 2_566
Cl2 H22A 3.1235 no . 2_566
Cl2 H22B 3.2801 no . 2_666
O1 H14B 3.5809 no . 1_565
O1 H18 3.3672 no . .
O1 H25A 3.5383 no . 1_465
O1 H26A 3.2270 no . 1_465
O1 H27A 3.1917 no . 1_465
O2 H8B 3.0784 no . .
O2 H9A 3.1770 no . .
N1 H21 3.1584 no . 2_566
N1 H22B 3.1589 no . 1_465
N2 H7 3.2738 no . 2_566
C1 H21 2.9886 no . 2_566
C1 H22B 3.2941 no . 1_465
C2 H22B 3.4456 no . 1_465
C2 H24A 3.1184 no . 1_465
C3 H17 3.2845 no . .
C3 H22B 3.5884 no . 1_465
C3 H23A 3.3918 no . 1_465
C3 H24A 3.1540 no . 1_465
C3 H24B 3.5674 no . 1_565
C4 H12A 3.4086 no . 1_565
C4 H17 3.2965 no . .
C4 H24A 3.2959 no . 1_465
C4 H24B 3.5384 no . 1_565
C4 H25A 3.1273 no . 1_465
C4 H26B 3.2910 no . 1_565
C5 H18 3.5024 no . .
C5 H24A 3.4448 no . 1_465
C5 H25A 3.3615 no . 1_465
C5 H26A 3.1647 no . 1_465
C6 H24A 3.4355 no . 1_465
C6 H26A 3.3284 no . 1_465
C7 H17 3.4632 no . 1_455
C7 H24A 3.2527 no . 1_465
C8 H26A 3.4329 no . 1_465
C8 H27A 3.4568 no . 1_465
C8 H28B 3.4114 no . 1_465
C9 H23B 3.4669 no . .
C9 H27A 3.4744 no . 1_465
C9 H28B 3.4344 no . 1_465
C10 H23A 3.5500 no . 1_455
C10 H23B 3.3515 no . .
C10 H28B 3.5098 no . 1_465
C11 H13A 3.3011 no . 2_655
C11 H14A 3.4942 no . 2_555
C11 H23B 3.3740 no . .
C11 H27B 3.4719 no . 2_655
C12 H4 3.5438 no . 1_545
C12 H14A 3.5085 no . 2_555
C12 H23A 3.4619 no . 1_455
C12 H25A 3.4757 no . 1_455
C12 H25B 3.5632 no . .
C13 H11A 3.2726 no . 2_655
C13 H12B 3.5898 no . 2_555
C13 H13A 3.3429 no . 2_655
C13 H25B 3.5047 no . .
C13 H25B 3.5677 no . 2_655
C14 H12B 3.5729 no . 2_555
C14 H25A 3.4116 no . 1_455
C14 H27A 3.4963 no . 1_455
C14 H28C 3.1441 no . 2_645
C15 H7 3.1070 no . 2_566
C17 H6 3.5293 no . 1_655
C17 H7 3.4769 no . 1_655
C18 H6 3.3215 no . 1_655
C18 H8B 3.4103 no . .
C18 H26A 3.5670 no . 1_565
C19 H8B 3.0505 no . .
C20 H8B 3.5470 no . .
C22 H8B 3.5988 no . .
C22 H10A 3.4627 no . .
C23 H10A 3.4443 no . .
C23 H11A 3.5040 no . .
C23 H12B 3.5175 no . 1_655
C24 H12A 3.5840 no . .
C25 H12B 3.5159 no . 1_655
C25 H13A 3.5258 no . .
C25 H13B 3.5390 no . 2_655
C25 H14A 3.5305 no . 1_655
C26 H4 3.3657 no . 1_545
C26 H8A 3.5642 no . 1_645
C26 H18 3.4539 no . 1_545
C27 H8A 3.5490 no . 1_645
C27 H9B 3.4590 no . 1_645
C27 H11B 3.4919 no . 2_655
C27 H14A 3.5164 no . 1_655
C28 H8A 3.4810 no . 1_645
C28 H9B 3.4146 no . 1_645
C28 H10B 3.5900 no . 1_645
C28 H14C 3.1442 no . 2_645
H3 Cl1 3.3637 no . 2_576
H3 Cl2 2.9695 no . 2_576
H3 H10A 3.5263 no . 1_565
H3 H12A 3.5161 no . 1_565
H3 H17 3.5566 no . .
H3 H22A 3.5661 no . 1_565
H3 H22B 3.4577 no . 1_465
H3 H23A 3.1980 no . 1_465
H3 H24A 3.5853 no . 1_465
H3 H24B 3.0255 no . 1_565
H4 C12 3.5438 no . 1_565
H4 C26 3.3657 no . 1_565
H4 H12A 2.6491 no . 1_565
H4 H14B 3.0378 no . 1_565
H4 H17 3.5810 no . .
H4 H24B 2.9523 no . 1_565
H4 H25A 3.0519 no . 1_465
H4 H26A 3.5381 no . 1_565
H4 H26B 2.4743 no . 1_565
H6 Au2 3.0543 no . 2_566
H6 Cl2 3.4358 no . 2_566
H6 C17 3.5293 no . 1_455
H6 C18 3.3215 no . 1_455
H6 H17 3.4649 no . 1_455
H6 H18 3.0994 no . 1_455
H6 H26A 3.4060 no . 1_465
H7 Cl1 3.2880 no . 2_476
H7 N2 3.2738 no . 2_566
H7 C15 3.1070 no . 2_566
H7 C17 3.4769 no . 1_455
H7 H17 3.0540 no . 1_455
H7 H21 2.8679 no . 2_566
H8A Cl2 3.5672 no . 2_566
H8A C26 3.5642 no . 1_465
H8A C27 3.5490 no . 1_465
H8A C28 3.4810 no . 1_465
H8A H18 2.9988 no . 1_455
H8A H26A 2.7840 no . 1_465
H8A H27A 3.1963 no . 1_465
H8A H28B 2.6989 no . 1_465
H8B Cl2 2.9807 no . 2_566
H8B O2 3.0784 no . .
H8B C18 3.4103 no . .
H8B C19 3.0505 no . .
H8B C20 3.5470 no . .
H8B C22 3.5988 no . .
H8B H18 3.5840 no . .
H8B H22A 3.1473 no . .
H9A O2 3.1770 no . .
H9A H23B 2.7791 no . .
H9A H28A 3.0771 no . 1_565
H9A H28B 3.4313 no . 1_565
H9B C27 3.4590 no . 1_465
H9B C28 3.4146 no . 1_465
H9B H27A 2.7178 no . 1_465
H9B H27B 3.4453 no . 2_655
H9B H28A 3.4984 no . 1_565
H9B H28B 3.0163 no . 1_465
H9B H28C 3.3044 no . 1_465
H9B H28C 3.5443 no . 2_655
H10A Cl2 3.2450 no . 2_566
H10A C22 3.4627 no . .
H10A C23 3.4443 no . .
H10A H3 3.5263 no . 1_545
H10A H22A 2.8751 no . .
H10A H23A 3.3911 no . 1_455
H10A H23B 2.9121 no . .
H10A H24B 3.0492 no . .
H10B C28 3.5900 no . 1_465
H10B H23A 2.9090 no . 1_455
H10B H23B 3.5515 no . 1_455
H10B H28B 2.7950 no . 1_465
H10B H28C 3.5660 no . 1_465
H11A C13 3.2726 no . 2_655
H11A C23 3.5040 no . .
H11A H13A 2.6916 no . 2_655
H11A H13B 3.0434 no . 2_655
H11A H14C 3.3436 no . 2_655
H11A H23B 2.6534 no . .
H11A H24B 3.4392 no . .
H11A H25B 2.9005 no . .
H11A H27B 3.5372 no . 2_655
H11B C27 3.4919 no . 2_655
H11B H13A 3.0941 no . 2_655
H11B H14A 2.7489 no . 2_555
H11B H25B 3.5419 no . 2_655
H11B H27A 3.5936 no . 2_655
H11B H27B 2.5982 no . 2_655
H12A C4 3.4086 no . 1_545
H12A C24 3.5840 no . .
H12A H3 3.5161 no . 1_545
H12A H4 2.6491 no . 1_545
H12A H23A 3.2768 no . 1_455
H12A H24B 2.8623 no . .
H12A H25A 3.2634 no . 1_455
H12A H25B 3.1651 no . .
H12A H26B 3.0202 no . .
H12B C13 3.5898 no . 2_555
H12B C14 3.5729 no . 2_555
H12B C23 3.5175 no . 1_455
H12B C25 3.5159 no . 1_455
H12B H13B 2.8533 no . 2_555
H12B H14A 3.0590 no . 2_555
H12B H14C 3.5979 no . 2_555
H12B H23A 2.8231 no . 1_455
H12B H23B 3.4306 no . 1_455
H12B H25A 2.8787 no . 1_455
H12B H25B 3.3314 no . 1_455
H13A C11 3.3011 no . 2_655
H13A C13 3.3429 no . 2_655
H13A C25 3.5258 no . .
H13A H11A 2.6916 no . 2_655
H13A H11B 3.0941 no . 2_655
H13A H13A 2.7762 no . 2_655
H13A H13B 3.0940 no . 2_655
H13A H25B 2.7248 no . .
H13A H26B 3.2557 no . .
H13A H27B 2.9389 no . .
H13B C25 3.5390 no . 2_655
H13B H11A 3.0434 no . 2_655
H13B H12B 2.8533 no . 2_555
H13B H13A 3.0940 no . 2_655
H13B H13B 3.3861 no . 2_555
H13B H14A 2.9311 no . 2_555
H13B H25A 3.5477 no . 2_655
H13B H25B 2.6914 no . 2_655
H14A C11 3.4942 no . 2_555
H14A C12 3.5085 no . 2_555
H14A C25 3.5305 no . 1_455
H14A C27 3.5164 no . 1_455
H14A H11B 2.7489 no . 2_555
H14A H12B 3.0590 no . 2_555
H14A H13B 2.9311 no . 2_555
H14A H25A 2.9052 no . 1_455
H14A H25B 3.3342 no . 1_455
H14A H27A 2.9720 no . 1_455
H14A H27B 3.2193 no . 1_455
H14A H28C 3.1596 no . 2_645
H14B O1 3.5809 no . 1_545
H14B H4 3.0378 no . 1_545
H14B H25A 3.1312 no . 1_455
H14B H26B 2.8653 no . .
H14B H27A 3.2042 no . 1_455
H14B H27B 3.3665 no . .
H14B H28A 2.9336 no . .
H14B H28C 3.2936 no . 2_645
H14C C28 3.1442 no . 2_645
H14C H11A 3.3436 no . 2_655
H14C H12B 3.5979 no . 2_555
H14C H27B 3.4693 no . .
H14C H28A 3.4376 no . .
H14C H28A 3.1950 no . 2_645
H14C H28B 3.2558 no . 2_645
H14C H28C 2.5139 no . 2_645
H17 Cl1 2.8232 no . 2_576
H17 C3 3.2845 no . .
H17 C4 3.2965 no . .
H17 C7 3.4632 no . 1_655
H17 H3 3.5566 no . .
H17 H4 3.5810 no . .
H17 H6 3.4649 no . 1_655
H17 H7 3.0540 no . 1_655
H18 O1 3.3672 no . .
H18 C5 3.5024 no . .
H18 C26 3.4539 no . 1_565
H18 H6 3.0994 no . 1_655
H18 H8A 2.9988 no . 1_655
H18 H8B 3.5840 no . .
H18 H26A 2.7136 no . 1_565
H18 H26B 3.3420 no . 1_565
H18 H28B 3.1681 no . 1_565
H20 Au1 3.5448 no . 1_645
H20 Au1 2.9898 no . 2_566
H20 Cl1 3.3715 no . 2_566
H20 Cl2 3.4051 no . 2_566
H21 Au1 3.5337 no . 2_566
H21 Au2 3.3732 no . 2_566
H21 Cl1 3.4910 no . 1_645
H21 N1 3.1584 no . 2_566
H21 C1 2.9886 no . 2_566
H21 H7 2.8679 no . 2_566
H22A Cl1 3.3621 no . 2_566
H22A Cl2 3.1235 no . 2_566
H22A H3 3.5661 no . 1_545
H22A H8B 3.1473 no . .
H22A H10A 2.8751 no . .
H22B Cl1 3.3133 no . 2_566
H22B Cl2 3.2801 no . 2_666
H22B N1 3.1589 no . 1_645
H22B C1 3.2941 no . 1_645
H22B C2 3.4456 no . 1_645
H22B C3 3.5884 no . 1_645
H22B H3 3.4577 no . 1_645
H23A C3 3.3918 no . 1_645
H23A C10 3.5500 no . 1_655
H23A C12 3.4619 no . 1_655
H23A H3 3.1980 no . 1_645
H23A H10A 3.3911 no . 1_655
H23A H10B 2.9090 no . 1_655
H23A H12A 3.2768 no . 1_655
H23A H12B 2.8231 no . 1_655
H23B C9 3.4669 no . .
H23B C10 3.3515 no . .
H23B C11 3.3740 no . .
H23B H9A 2.7791 no . .
H23B H10A 2.9121 no . .
H23B H10B 3.5515 no . 1_655
H23B H11A 2.6534 no . .
H23B H12B 3.4306 no . 1_655
H24A Cl1 3.4920 no . 2_566
H24A C2 3.1184 no . 1_645
H24A C3 3.1540 no . 1_645
H24A C4 3.2959 no . 1_645
H24A C5 3.4448 no . 1_645
H24A C6 3.4355 no . 1_645
H24A C7 3.2527 no . 1_645
H24A H3 3.5853 no . 1_645
H24B C3 3.5674 no . 1_545
H24B C4 3.5384 no . 1_545
H24B H3 3.0255 no . 1_545
H24B H4 2.9523 no . 1_545
H24B H10A 3.0492 no . .
H24B H11A 3.4392 no . .
H24B H12A 2.8623 no . .
H25A O1 3.5383 no . 1_645
H25A C4 3.1273 no . 1_645
H25A C5 3.3615 no . 1_645
H25A C12 3.4757 no . 1_655
H25A C14 3.4116 no . 1_655
H25A H4 3.0519 no . 1_645
H25A H12A 3.2634 no . 1_655
H25A H12B 2.8787 no . 1_655
H25A H13B 3.5477 no . 2_655
H25A H14A 2.9052 no . 1_655
H25A H14B 3.1312 no . 1_655
H25B C12 3.5632 no . .
H25B C13 3.5047 no . .
H25B C13 3.5677 no . 2_655
H25B H11A 2.9005 no . .
H25B H11B 3.5419 no . 2_655
H25B H12A 3.1651 no . .
H25B H12B 3.3314 no . 1_655
H25B H13A 2.7248 no . .
H25B H13B 2.6914 no . 2_655
H25B H14A 3.3342 no . 1_655
H26A O1 3.2270 no . 1_645
H26A C5 3.1647 no . 1_645
H26A C6 3.3284 no . 1_645
H26A C8 3.4329 no . 1_645
H26A C18 3.5670 no . 1_545
H26A H4 3.5381 no . 1_545
H26A H6 3.4060 no . 1_645
H26A H8A 2.7840 no . 1_645
H26A H18 2.7136 no . 1_545
H26B C4 3.2910 no . 1_545
H26B H4 2.4743 no . 1_545
H26B H12A 3.0202 no . .
H26B H13A 3.2557 no . .
H26B H14B 2.8653 no . .
H26B H18 3.3420 no . 1_545
H27A O1 3.1917 no . 1_645
H27A C8 3.4568 no . 1_645
H27A C9 3.4744 no . 1_645
H27A C14 3.4963 no . 1_655
H27A H8A 3.1963 no . 1_645
H27A H9B 2.7178 no . 1_645
H27A H11B 3.5936 no . 2_655
H27A H14A 2.9720 no . 1_655
H27A H14B 3.2042 no . 1_655
H27A H28C 3.4582 no . 2_745
H27B C11 3.4719 no . 2_655
H27B H9B 3.4453 no . 2_655
H27B H11A 3.5372 no . 2_655
H27B H11B 2.5982 no . 2_655
H27B H13A 2.9389 no . .
H27B H14A 3.2193 no . 1_655
H27B H14B 3.3665 no . .
H27B H14C 3.4693 no . .
H28A H9A 3.0771 no . 1_545
H28A H9B 3.4984 no . 1_545
H28A H14B 2.9336 no . .
H28A H14C 3.4376 no . .
H28A H14C 3.1950 no . 2_645
H28B C8 3.4114 no . 1_645
H28B C9 3.4344 no . 1_645
H28B C10 3.5098 no . 1_645
H28B H8A 2.6989 no . 1_645
H28B H9A 3.4313 no . 1_545
H28B H9B 3.0163 no . 1_645
H28B H10B 2.7950 no . 1_645
H28B H14C 3.2558 no . 2_645
H28B H18 3.1681 no . 1_545
H28C C14 3.1441 no . 2_645
H28C H9B 3.3044 no . 1_645
H28C H9B 3.5443 no . 2_655
H28C H10B 3.5660 no . 1_645
H28C H14A 3.1596 no . 2_645
H28C H14B 3.2936 no . 2_645
H28C H14C 2.5139 no . 2_645
H28C H27A 3.4582 no . 2_745

loop_
_geom_torsion_atom_site_label_1
_geom_torsion_atom_site_label_2
_geom_torsion_atom_site_label_3
_geom_torsion_atom_site_label_4
_geom_torsion
_geom_torsion_publ_flag
_geom_torsion_site_symmetry_1
_geom_torsion_site_symmetry_2
_geom_torsion_site_symmetry_3
_geom_torsion_site_symmetry_4
C5 O1 C8 C9 -178.8(3) no . . . .
C8 O1 C5 C4 177.0(4) no . . . .
C8 O1 C5 C6 -1.4(6) no . . . .
C19 O2 C22 C23 -179.1(3) no . . . .
C22 O2 C19 C18 -180.0(3) no . . . .
C22 O2 C19 C20 -0.4(6) no . . . .
N1 C2 C3 C4 -179.3(4) no . . . .
N1 C2 C7 C6 -178.9(4) no . . . .
C3 C2 C7 C6 1.6(7) no . . . .
C7 C2 C3 C4 0.2(7) no . . . .
C2 C3 C4 C5 -0.7(7) no . . . .
C3 C4 C5 O1 -179.0(4) no . . . .
C3 C4 C5 C6 -0.5(7) no . . . .
O1 C5 C6 C7 -179.3(4) no . . . .
C4 C5 C6 C7 2.3(7) no . . . .
C5 C6 C7 C2 -2.9(7) no . . . .
O1 C8 C9 C10 -175.3(3) no . . . .
C8 C9 C10 C11 179.3(4) no . . . .
C9 C10 C11 C12 179.9(4) no . . . .
C10 C11 C12 C13 -178.4(4) no . . . .
C11 C12 C13 C14 -178.9(4) no . . . .
N2 C16 C17 C18 -176.9(4) no . . . .
N2 C16 C21 C20 179.5(4) no . . . .
C17 C16 C21 C20 -0.3(7) no . . . .
C21 C16 C17 C18 3.0(7) no . . . .
C16 C17 C18 C19 -2.7(7) no . . . .
C17 C18 C19 O2 179.7(4) no . . . .
C17 C18 C19 C20 0.0(7) no . . . .
O2 C19 C20 C21 -176.7(4) no . . . .
C18 C19 C20 C21 2.9(7) no . . . .
C19 C20 C21 C16 -2.7(7) no . . . .
O2 C22 C23 C24 -169.6(3) no . . . .
C22 C23 C24 C25 -178.7(4) no . . . .
C23 C24 C25 C26 -175.9(4) no . . . .
C24 C25 C26 C27 -178.8(4) no . . . .
C25 C26 C27 C28 -175.0(4) no . . . .
